data_1548765
loop_
_publ_author_name
'Emily Y. Tsui'
'Theodor Agapie'

_publ_section_title
;
 Reduction potentials of heterometallic manganese-oxido cubane complexes
 modulated by redox-inactive metals
;
_journal_name_full
;
Proceedings of the National Academy of Sciences of the United States of America
;
_journal_page_first 10084
_journal_page_last 10088
_journal_paper_doi 10.1073/pnas.1302677110
_journal_volume 110
_journal_year 2013
_chemical_formula_sum 'C76 H76 F3 Mn3 N10 O20 S Y'
_chemical_formula_weight 1792.26
_space_group_IT_number 2
_symmetry_cell_setting triclinic
_symmetry_space_group_name_Hall '-P 1'
_symmetry_space_group_name_H-M 'P -1'
_atom_sites_solution_hydrogens geom
_atom_sites_solution_primary direct
_atom_sites_solution_secondary difmap
_cell_angle_alpha 84.492(2)
_cell_angle_beta 82.070(2)
_cell_angle_gamma 87.566(2)
_cell_formula_units_Z 2
_cell_length_a 12.9611(6)
_cell_length_b 14.9934(7)
_cell_length_c 19.8287(9)
_cell_measurement_reflns_used 9685
_cell_measurement_temperature 100(2)
_cell_measurement_theta_max 26.93
_cell_measurement_theta_min 2.33
_cell_volume 3797.2(3)
_computing_cell_refinement 'Bruker SAINT'
_computing_data_collection 'Bruker APEX2'
_computing_data_reduction 'Bruker SAINT'
_computing_molecular_graphics 'Bruker SHELXTL'
_computing_publication_material 'Bruker SHELXTL'
_computing_structure_refinement 'SHELXL-97 (Sheldrick, 2008)'
_computing_structure_solution 'SHELXS-97 (Sheldrick, 2008)'
_diffrn_ambient_temperature 100(2)
_diffrn_measured_fraction_theta_full 0.999
_diffrn_measured_fraction_theta_max 0.912
_diffrn_measurement_device_type 'Bruker APEX-II CCD'
_diffrn_measurement_method '\f and \w scans'
_diffrn_radiation_monochromator graphite
_diffrn_radiation_source 'fine-focus sealed tube'
_diffrn_radiation_type MoK\a
_diffrn_radiation_wavelength 0.71073
_diffrn_reflns_av_R_equivalents 0.0758
_diffrn_reflns_av_sigmaI/netI 0.0727
_diffrn_reflns_limit_h_max 17
_diffrn_reflns_limit_h_min -18
_diffrn_reflns_limit_k_max 20
_diffrn_reflns_limit_k_min -21
_diffrn_reflns_limit_l_max 27
_diffrn_reflns_limit_l_min -28
_diffrn_reflns_number 137020
_diffrn_reflns_theta_full 25.00
_diffrn_reflns_theta_max 30.74
_diffrn_reflns_theta_min 1.78
_exptl_absorpt_coefficient_mu 1.360
_exptl_absorpt_correction_T_max 0.8760
_exptl_absorpt_correction_T_min 0.7020
_exptl_absorpt_correction_type multi-scan
_exptl_absorpt_process_details SADABS
_exptl_crystal_colour red
_exptl_crystal_density_diffrn 1.568
_exptl_crystal_density_method 'not measured'
_exptl_crystal_description diamond
_exptl_crystal_F_000 1838
_exptl_crystal_size_max 0.28
_exptl_crystal_size_mid 0.15
_exptl_crystal_size_min 0.10
_refine_diff_density_max 2.957
_refine_diff_density_min -1.391
_refine_diff_density_rms 0.111
_refine_ls_extinction_method none
_refine_ls_goodness_of_fit_ref 1.237
_refine_ls_hydrogen_treatment constr
_refine_ls_matrix_type full
_refine_ls_number_parameters 1038
_refine_ls_number_reflns 21552
_refine_ls_number_restraints 0
_refine_ls_restrained_S_all 1.237
_refine_ls_R_factor_all 0.0939
_refine_ls_R_factor_gt 0.0536
_refine_ls_shift/su_max 0.007
_refine_ls_shift/su_mean 0.000
_refine_ls_structure_factor_coef Fsqd
_refine_ls_weighting_details 'calc w=1/[\s^2^(Fo^2^)+(0.0600P)^2^+0.0000P] where P=(Fo^2^+2Fc^2^)/3'
_refine_ls_weighting_scheme calc
_refine_ls_wR_factor_gt 0.1250
_refine_ls_wR_factor_ref 0.1374
_reflns_number_gt 15027
_reflns_number_total 21552
_reflns_threshold_expression >2sigma(I)
_cod_data_source_file PNAS-2013-110-100843.cif
_cod_data_source_block 3
_cod_depositor_comments
;
The following automatic conversions were performed:

'_symmetry_cell_setting' value 'Triclinic' changed to 'triclinic'
according to the built-in table from CIF Core dictionary named
'cif_core.dic' version 2.4.1 from 2010-06-29.

Automatic conversion script
Id: cif_fix_values 5376 2017-05-30 11:51:03Z andrius 
;
_cod_original_sg_symbol_H-M P-1
_cod_database_code 1548765

loop_
_symmetry_equiv_pos_as_xyz
'x, y, z'
'-x, -y, -z'

loop_
_atom_site_label
_atom_site_type_symbol
_atom_site_fract_x
_atom_site_fract_y
_atom_site_fract_z
_atom_site_U_iso_or_equiv
_atom_site_adp_type
_atom_site_occupancy
_atom_site_symmetry_multiplicity
_atom_site_calc_flag
_atom_site_refinement_flags
_atom_site_disorder_assembly
_atom_site_disorder_group
Y1 Y 0.50461(2) 0.059505(18) 0.172050(14) 0.01153(7) Uani 1 1 d . . .
Mn3 Mn 0.55915(3) 0.26166(3) 0.19178(2) 0.00924(9) Uani 1 1 d . . .
Mn1 Mn 0.63345(3) 0.12780(3) 0.28520(2) 0.00907(9) Uani 1 1 d . . .
Mn2 Mn 0.73428(3) 0.15257(3) 0.14953(2) 0.00962(9) Uani 1 1 d . . .
S1 S 0.19158(9) 0.76247(7) 0.31698(6) 0.0425(3) Uani 1 1 d . . .
O2 O 0.67354(15) 0.06158(12) 0.21202(10) 0.0109(4) Uani 1 1 d . . .
O3 O 0.60605(14) 0.18505(12) 0.12369(10) 0.0104(4) Uani 1 1 d . . .
O4 O 0.68877(14) 0.22466(12) 0.22297(10) 0.0103(4) Uani 1 1 d . . .
O1 O 0.50981(14) 0.16533(12) 0.25051(10) 0.0106(4) Uani 1 1 d . . .
O8 O 0.76839(15) 0.07468(13) 0.07611(10) 0.0142(4) Uani 1 1 d . . .
O6 O 0.56965(15) 0.02534(12) 0.34093(10) 0.0128(4) Uani 1 1 d . . .
O10 O 0.42405(15) 0.28577(13) 0.16127(10) 0.0134(4) Uani 1 1 d . . .
O7 O 0.61855(16) 0.00171(13) 0.08653(11) 0.0176(5) Uani 1 1 d . . .
O5 O 0.51168(16) -0.05063(13) 0.26200(10) 0.0166(4) Uani 1 1 d . . .
O9 O 0.39821(16) 0.16022(13) 0.11385(11) 0.0177(5) Uani 1 1 d . . .
C1 C 0.5293(2) -0.04246(18) 0.32140(15) 0.0136(6) Uani 1 1 d . . .
C2 C 0.5015(3) -0.1166(2) 0.37662(16) 0.0213(7) Uani 1 1 d . . .
H2A H 0.4463 -0.1519 0.3640 0.032 Uiso 1 1 calc R . .
H2B H 0.4768 -0.0909 0.4198 0.032 Uiso 1 1 calc R . .
H2C H 0.5631 -0.1554 0.3821 0.032 Uiso 1 1 calc R . .
C3 C 0.7085(2) 0.01877(19) 0.05712(15) 0.0149(6) Uani 1 1 d . . .
C6 C 0.2828(2) 0.2862(2) 0.09894(17) 0.0214(7) Uani 1 1 d . . .
H6A H 0.2782 0.2692 0.0530 0.032 Uiso 1 1 calc R . .
H6B H 0.2904 0.3512 0.0970 0.032 Uiso 1 1 calc R . .
H6C H 0.2192 0.2691 0.1294 0.032 Uiso 1 1 calc R . .
C5 C 0.3756(2) 0.23893(19) 0.12573(15) 0.0144(6) Uani 1 1 d . . .
C4 C 0.7517(3) -0.0283(2) -0.00459(17) 0.0263(8) Uani 1 1 d . . .
H4A H 0.8200 -0.0046 -0.0235 0.039 Uiso 1 1 calc R . .
H4B H 0.7041 -0.0184 -0.0391 0.039 Uiso 1 1 calc R . .
H4C H 0.7591 -0.0927 0.0086 0.039 Uiso 1 1 calc R . .
O12 O 0.80762(14) 0.24650(12) 0.09921(10) 0.0110(4) Uani 1 1 d . . .
O11 O 0.75628(14) 0.11365(12) 0.32443(10) 0.0112(4) Uani 1 1 d . . .
O13 O 0.53619(15) 0.34825(12) 0.25368(10) 0.0109(4) Uani 1 1 d . . .
N2 N 0.88213(18) 0.11634(15) 0.17040(12) 0.0111(5) Uani 1 1 d . . .
N3 N 0.59861(17) 0.37308(15) 0.12689(12) 0.0114(5) Uani 1 1 d . . .
N1 N 0.58991(18) 0.19488(15) 0.37063(12) 0.0109(5) Uani 1 1 d . . .
C11 C 0.7367(2) 0.41253(18) 0.27455(15) 0.0117(6) Uani 1 1 d . . .
C7 C 0.8518(2) 0.29074(17) 0.31151(15) 0.0117(6) Uani 1 1 d . . .
C9 C 0.8791(2) 0.35872(18) 0.19469(15) 0.0121(6) Uani 1 1 d . . .
C12 C 0.7662(2) 0.34916(18) 0.32445(15) 0.0127(6) Uani 1 1 d . . .
H12 H 0.7269 0.3454 0.3687 0.015 Uiso 1 1 calc R . .
C13 C 0.8943(2) 0.23801(18) 0.37023(14) 0.0116(6) Uani 1 1 d . . .
C24 C 1.0024(2) 0.45740(19) 0.12124(16) 0.0170(6) Uani 1 1 d . . .
H24 H 0.9857 0.4984 0.1551 0.020 Uiso 1 1 calc R . .
C10 C 0.7935(2) 0.41715(18) 0.20963(15) 0.0129(6) Uani 1 1 d . . .
H10 H 0.7741 0.4604 0.1750 0.015 Uiso 1 1 calc R . .
C8 C 0.9076(2) 0.29647(18) 0.24608(15) 0.0128(6) Uani 1 1 d . . .
H8 H 0.9661 0.2572 0.2363 0.015 Uiso 1 1 calc R . .
C19 C 0.9506(2) 0.37659(18) 0.12882(15) 0.0131(6) Uani 1 1 d . . .
C15 C 0.8926(2) 0.1309(2) 0.46887(15) 0.0170(6) Uani 1 1 d . . .
H15 H 0.8615 0.0814 0.4966 0.020 Uiso 1 1 calc R . .
C26 C 0.5609(2) 0.50146(18) 0.27223(14) 0.0132(6) Uani 1 1 d . . .
C27 C 0.5018(2) 0.57744(19) 0.29165(16) 0.0179(6) Uani 1 1 d . . .
H27 H 0.4362 0.5894 0.2758 0.021 Uiso 1 1 calc R . .
C23 C 1.0777(2) 0.4799(2) 0.06575(16) 0.0183(6) Uani 1 1 d . . .
H23 H 1.1107 0.5359 0.0614 0.022 Uiso 1 1 calc R . .
C14 C 0.8490(2) 0.16353(19) 0.41053(15) 0.0131(6) Uani 1 1 d . . .
C25 C 0.6585(2) 0.48582(18) 0.29495(15) 0.0137(6) Uani 1 1 d . . .
C18 C 0.9838(2) 0.27205(19) 0.38906(15) 0.0156(6) Uani 1 1 d . . .
H18 H 1.0169 0.3204 0.3610 0.019 Uiso 1 1 calc R . .
C20 C 0.9731(2) 0.31824(19) 0.07682(15) 0.0132(6) Uani 1 1 d . . .
C30 C 0.6901(2) 0.54386(19) 0.33895(16) 0.0186(6) Uani 1 1 d . . .
H30 H 0.7546 0.5320 0.3561 0.022 Uiso 1 1 calc R . .
C22 C 1.1036(2) 0.4203(2) 0.01751(16) 0.0179(6) Uani 1 1 d . . .
H22 H 1.1574 0.4336 -0.0193 0.021 Uiso 1 1 calc R . .
C16 C 0.9785(2) 0.1672(2) 0.48801(16) 0.0192(6) Uani 1 1 d . . .
H16 H 1.0048 0.1441 0.5288 0.023 Uiso 1 1 calc R . .
C29 C 0.6298(3) 0.6182(2) 0.35823(17) 0.0227(7) Uani 1 1 d . . .
H29 H 0.6527 0.6566 0.3883 0.027 Uiso 1 1 calc R . .
C21 C 1.0514(2) 0.3406(2) 0.02229(15) 0.0171(6) Uani 1 1 d . . .
H21 H 1.0690 0.3003 -0.0120 0.021 Uiso 1 1 calc R . .
C17 C 1.0263(2) 0.2380(2) 0.44715(16) 0.0178(6) Uani 1 1 d . . .
H17 H 1.0871 0.2629 0.4587 0.021 Uiso 1 1 calc R . .
C28 C 0.5364(3) 0.6356(2) 0.33326(16) 0.0222(7) Uani 1 1 d . . .
H28 H 0.4956 0.6876 0.3446 0.027 Uiso 1 1 calc R . .
C33 C 0.5174(2) 0.43711(18) 0.22758(15) 0.0125(6) Uani 1 1 d . . .
C31 C 0.7504(2) 0.12157(18) 0.39487(14) 0.0117(6) Uani 1 1 d . . .
C32 C 0.9142(2) 0.23061(18) 0.07750(14) 0.0128(6) Uani 1 1 d . . .
C48 C 0.6386(2) 0.37460(19) 0.06029(15) 0.0154(6) Uani 1 1 d . . .
H48 H 0.6586 0.3197 0.0412 0.018 Uiso 1 1 calc R . .
C39 C 0.9565(2) 0.15849(18) 0.12672(15) 0.0126(6) Uani 1 1 d . . .
C44 C 0.5699(2) 0.44996(18) 0.15442(14) 0.0119(6) Uani 1 1 d . . .
C35 C 0.6408(2) 0.22436(19) 0.47714(15) 0.0152(6) Uani 1 1 d . . .
H35 H 0.6884 0.2148 0.5097 0.018 Uiso 1 1 calc R . .
C37 C 0.4842(2) 0.29137(19) 0.44163(15) 0.0154(6) Uani 1 1 d . . .
H37 H 0.4240 0.3294 0.4493 0.018 Uiso 1 1 calc R . .
C38 C 0.5035(2) 0.24690(18) 0.38304(15) 0.0128(6) Uani 1 1 d . . .
H38 H 0.4549 0.2532 0.3510 0.015 Uiso 1 1 calc R . .
C36 C 0.5535(2) 0.27975(19) 0.48862(15) 0.0167(6) Uani 1 1 d . . .
H36 H 0.5413 0.3099 0.5291 0.020 Uiso 1 1 calc R . .
C34 C 0.6569(2) 0.18302(18) 0.41674(14) 0.0114(6) Uani 1 1 d . . .
C40 C 1.0608(2) 0.13690(19) 0.12852(15) 0.0160(6) Uani 1 1 d . . .
H40 H 1.1126 0.1671 0.0969 0.019 Uiso 1 1 calc R . .
C43 C 0.9093(2) 0.05128(18) 0.21716(15) 0.0143(6) Uani 1 1 d . . .
H43 H 0.8561 0.0205 0.2471 0.017 Uiso 1 1 calc R . .
C45 C 0.5864(2) 0.53160(19) 0.11711(16) 0.0167(6) Uani 1 1 d . . .
H45 H 0.5708 0.5856 0.1383 0.020 Uiso 1 1 calc R . .
C46 C 0.6260(2) 0.5343(2) 0.04825(16) 0.0207(7) Uani 1 1 d . . .
H46 H 0.6360 0.5900 0.0213 0.025 Uiso 1 1 calc R . .
C41 C 1.0893(2) 0.0712(2) 0.17662(16) 0.0177(6) Uani 1 1 d . . .
H41 H 1.1607 0.0554 0.1783 0.021 Uiso 1 1 calc R . .
C42 C 1.0121(2) 0.02837(19) 0.22254(15) 0.0168(6) Uani 1 1 d . . .
H42 H 1.0300 -0.0158 0.2570 0.020 Uiso 1 1 calc R . .
C47 C 0.6509(2) 0.4536(2) 0.01945(17) 0.0205(7) Uani 1 1 d . . .
H47 H 0.6761 0.4533 -0.0279 0.025 Uiso 1 1 calc R . .
C49 C 0.7353(2) 0.02728(19) 0.43257(15) 0.0132(6) Uani 1 1 d . . .
C50 C 0.7945(2) -0.04379(19) 0.40623(16) 0.0167(6) Uani 1 1 d . . .
H50 H 0.8432 -0.0342 0.3659 0.020 Uiso 1 1 calc R . .
C62 C 0.1881(3) 0.4808(3) 0.24041(19) 0.0315(8) Uani 1 1 d . . .
H62 H 0.1151 0.4917 0.2420 0.038 Uiso 1 1 calc R . .
C55 C 0.8682(2) 0.2460(2) -0.04210(16) 0.0200(7) Uani 1 1 d . . .
H55 H 0.8220 0.2941 -0.0291 0.024 Uiso 1 1 calc R . .
C59 C 0.3982(2) 0.45241(19) 0.23069(15) 0.0151(6) Uani 1 1 d . . .
C54 C 0.9260(2) 0.19967(19) 0.00480(15) 0.0151(6) Uani 1 1 d . . .
C51 C 0.7817(2) -0.1290(2) 0.43960(17) 0.0212(7) Uani 1 1 d . . .
H51 H 0.8220 -0.1787 0.4230 0.025 Uiso 1 1 calc R . .
C56 C 0.8793(3) 0.2208(2) -0.10787(17) 0.0257(7) Uani 1 1 d . . .
H56 H 0.8409 0.2515 -0.1409 0.031 Uiso 1 1 calc R . .
C53 C 0.6524(3) -0.0657(2) 0.51933(17) 0.0223(7) Uani 1 1 d . . .
H53 H 0.6013 -0.0740 0.5584 0.027 Uiso 1 1 calc R . .
C60 C 0.3348(2) 0.4137(2) 0.28697(17) 0.0209(7) Uani 1 1 d . . .
H60 H 0.3645 0.3774 0.3217 0.025 Uiso 1 1 calc R . .
C52 C 0.7089(2) -0.1401(2) 0.49768(17) 0.0223(7) Uani 1 1 d . . .
H52 H 0.6982 -0.1975 0.5219 0.027 Uiso 1 1 calc R . .
C57 C 0.9465(3) 0.1507(2) -0.12494(18) 0.0283(8) Uani 1 1 d . . .
H57 H 0.9551 0.1318 -0.1698 0.034 Uiso 1 1 calc R . .
C61 C 0.2290(3) 0.4282(2) 0.29201(19) 0.0282(8) Uani 1 1 d . . .
H61 H 0.1845 0.4026 0.3304 0.034 Uiso 1 1 calc R . .
C63 C 0.2569(3) 0.5167(3) 0.18660(19) 0.0308(8) Uani 1 1 d . . .
H63 H 0.2290 0.5527 0.1510 0.037 Uiso 1 1 calc R . .
C58 C 1.0012(3) 0.1083(2) -0.07556(18) 0.0287(8) Uani 1 1 d . . .
H58 H 1.0472 0.0595 -0.0874 0.034 Uiso 1 1 calc R . .
C64 C 0.2798(2) 0.0308(2) 0.28553(17) 0.0217(7) Uani 1 1 d . . .
H64 H 0.2803 -0.0325 0.2951 0.026 Uiso 1 1 calc R . .
C67 C 0.3972(3) -0.1287(2) 0.1443(2) 0.0314(8) Uani 1 1 d . . .
H67 H 0.3668 -0.1477 0.1895 0.038 Uiso 1 1 calc R . .
C66 C 0.1380(3) 0.0383(2) 0.37804(18) 0.0315(8) Uani 1 1 d . . .
H66A H 0.1444 -0.0271 0.3782 0.047 Uiso 1 1 calc R . .
H66B H 0.0679 0.0586 0.3691 0.047 Uiso 1 1 calc R . .
H66C H 0.1500 0.0557 0.4226 0.047 Uiso 1 1 calc R . .
C68 C 0.4637(4) -0.1661(3) 0.0312(2) 0.0472(11) Uani 1 1 d . . .
H68A H 0.4740 -0.1013 0.0238 0.071 Uiso 1 1 calc R . .
H68B H 0.4180 -0.1834 -0.0006 0.071 Uiso 1 1 calc R . .
H68C H 0.5311 -0.1980 0.0231 0.071 Uiso 1 1 calc R . .
C65 C 0.2171(3) 0.1768(2) 0.3144(2) 0.0350(9) Uani 1 1 d . . .
H65A H 0.2812 0.1948 0.2849 0.052 Uiso 1 1 calc R . .
H65B H 0.2150 0.2015 0.3586 0.052 Uiso 1 1 calc R . .
H65C H 0.1566 0.1998 0.2927 0.052 Uiso 1 1 calc R . .
C69 C 0.3894(4) -0.2831(3) 0.1191(3) 0.0504(12) Uani 1 1 d . . .
H69A H 0.3689 -0.2926 0.1686 0.076 Uiso 1 1 calc R . .
H69B H 0.4499 -0.3221 0.1057 0.076 Uiso 1 1 calc R . .
H69C H 0.3314 -0.2975 0.0955 0.076 Uiso 1 1 calc R . .
O15 O 0.41671(17) -0.04822(14) 0.13003(11) 0.0229(5) Uani 1 1 d . . .
O14 O 0.33995(17) 0.06346(15) 0.23687(12) 0.0250(5) Uani 1 1 d . . .
N6 N 0.3610(2) 0.50434(18) 0.18084(14) 0.0225(6) Uani 1 1 d . . .
N4 N 0.6650(2) 0.01751(16) 0.48873(13) 0.0176(5) Uani 1 1 d . . .
N5 N 0.9927(2) 0.13281(17) -0.01088(14) 0.0221(6) Uani 1 1 d . . .
N7 N 0.2150(2) 0.07939(18) 0.32488(14) 0.0223(6) Uani 1 1 d . . .
N8 N 0.4166(2) -0.18874(17) 0.10016(14) 0.0243(6) Uani 1 1 d . . .
O16 O 0.2117(3) 0.7750(3) 0.38388(15) 0.0692(11) Uani 1 1 d . . .
O18 O 0.2630(3) 0.7037(3) 0.2834(3) 0.0983(16) Uani 1 1 d . . .
O17 O 0.1659(4) 0.8426(2) 0.2754(3) 0.1078(17) Uani 1 1 d . . .
C70 C 0.0676(4) 0.7104(5) 0.3268(2) 0.0714(18) Uani 1 1 d . . .
F3 F 0.0430(2) 0.68685(18) 0.26893(13) 0.0609(7) Uani 1 1 d . . .
F1 F 0.0826(3) 0.6198(3) 0.36193(18) 0.1173(15) Uani 1 1 d . . .
F2 F -0.0044(3) 0.7440(5) 0.3614(3) 0.199(3) Uani 1 1 d . . .
O19 O 0.23761(19) 0.35929(16) 0.46630(17) 0.0445(8) Uani 1 1 d . . .
C71 C 0.1838(3) 0.4189(3) 0.4904(2) 0.0364(9) Uani 1 1 d . . .
H71 H 0.1185 0.4027 0.5155 0.044 Uiso 1 1 calc R . .
C73 C 0.1384(4) 0.5703(3) 0.5192(2) 0.0497(12) Uani 1 1 d . . .
H73A H 0.0735 0.5419 0.5401 0.075 Uiso 1 1 calc R . .
H73B H 0.1226 0.6197 0.4858 0.075 Uiso 1 1 calc R . .
H73C H 0.1725 0.5935 0.5547 0.075 Uiso 1 1 calc R . .
C72 C 0.3072(4) 0.5354(3) 0.4504(3) 0.0560(13) Uani 1 1 d . . .
H72A H 0.3553 0.5392 0.4840 0.084 Uiso 1 1 calc R . .
H72B H 0.2984 0.5946 0.4259 0.084 Uiso 1 1 calc R . .
H72C H 0.3357 0.4926 0.4178 0.084 Uiso 1 1 calc R . .
N9 N 0.2065(2) 0.5054(2) 0.48541(17) 0.0344(7) Uani 1 1 d . . .
N10 N 0.2411(2) 0.23725(19) 0.82576(17) 0.0337(7) Uani 1 1 d . . .
C75 C 0.1758(3) 0.3180(2) 0.8230(2) 0.0398(10) Uani 1 1 d . . .
H75A H 0.1867 0.3538 0.8601 0.060 Uiso 1 1 calc R . .
H75B H 0.1025 0.3018 0.8280 0.060 Uiso 1 1 calc R . .
H75C H 0.1941 0.3530 0.7789 0.060 Uiso 1 1 calc R . .
C74 C 0.3045(3) 0.2222(3) 0.8735(2) 0.0427(10) Uani 1 1 d . . .
H74 H 0.3462 0.1686 0.8729 0.051 Uiso 1 1 calc R . .
C76 C 0.2365(3) 0.1752(3) 0.7739(2) 0.0472(11) Uani 1 1 d . . .
H76A H 0.2821 0.1227 0.7824 0.071 Uiso 1 1 calc R . .
H76B H 0.2596 0.2052 0.7285 0.071 Uiso 1 1 calc R . .
H76C H 0.1647 0.1561 0.7758 0.071 Uiso 1 1 calc R . .
O20 O 0.3135(3) 0.27118(19) 0.91773(16) 0.0593(9) Uani 1 1 d . . .

loop_
_atom_site_aniso_label
_atom_site_aniso_U_11
_atom_site_aniso_U_22
_atom_site_aniso_U_33
_atom_site_aniso_U_23
_atom_site_aniso_U_13
_atom_site_aniso_U_12
Y1 0.01221(14) 0.01066(13) 0.01229(15) -0.00279(10) -0.00206(11) -0.00167(10)
Mn3 0.0089(2) 0.00883(19) 0.0104(2) -0.00222(15) -0.00170(16) 0.00001(15)
Mn1 0.0092(2) 0.00927(19) 0.0088(2) -0.00170(15) -0.00086(16) -0.00107(15)
Mn2 0.0098(2) 0.00955(19) 0.0093(2) -0.00206(15) -0.00008(16) 0.00000(15)
S1 0.0523(7) 0.0392(6) 0.0380(6) -0.0084(5) -0.0099(5) 0.0006(5)
O2 0.0124(10) 0.0099(9) 0.0104(10) -0.0027(7) 0.0002(8) -0.0005(7)
O3 0.0085(9) 0.0120(9) 0.0108(10) -0.0033(7) -0.0006(8) 0.0001(7)
O4 0.0104(10) 0.0093(9) 0.0107(10) -0.0010(7) -0.0002(8) 0.0001(7)
O1 0.0099(10) 0.0112(9) 0.0107(10) -0.0009(7) -0.0005(8) -0.0021(7)
O8 0.0148(11) 0.0156(10) 0.0122(10) -0.0045(8) 0.0005(8) 0.0015(8)
O6 0.0145(10) 0.0107(9) 0.0127(10) -0.0011(8) 0.0003(8) -0.0025(8)
O10 0.0098(10) 0.0143(10) 0.0169(11) -0.0034(8) -0.0030(8) 0.0004(8)
O7 0.0139(11) 0.0197(11) 0.0202(12) -0.0091(9) -0.0002(9) -0.0008(8)
O5 0.0208(11) 0.0157(10) 0.0142(11) -0.0017(8) -0.0036(9) -0.0061(8)
O9 0.0174(11) 0.0149(10) 0.0229(12) -0.0022(9) -0.0091(9) -0.0018(8)
C1 0.0118(14) 0.0119(13) 0.0160(15) -0.0002(11) 0.0018(11) 0.0001(11)
C2 0.0284(18) 0.0178(15) 0.0171(16) 0.0012(12) -0.0015(13) -0.0066(13)
C3 0.0181(16) 0.0135(13) 0.0135(15) -0.0035(11) -0.0043(12) 0.0055(11)
C6 0.0202(17) 0.0213(16) 0.0242(18) 0.0016(13) -0.0110(14) 0.0004(13)
C5 0.0114(14) 0.0186(14) 0.0123(15) 0.0041(11) -0.0014(11) -0.0041(11)
C4 0.0261(18) 0.0319(18) 0.0233(18) -0.0156(15) -0.0041(14) 0.0050(15)
O12 0.0078(9) 0.0117(9) 0.0123(10) -0.0012(7) 0.0024(8) 0.0014(7)
O11 0.0103(10) 0.0141(9) 0.0090(10) -0.0012(7) -0.0005(8) -0.0005(7)
O13 0.0117(10) 0.0097(9) 0.0112(10) -0.0024(7) -0.0004(8) 0.0006(7)
N2 0.0111(12) 0.0108(11) 0.0108(12) -0.0026(9) 0.0014(9) 0.0015(9)
N3 0.0078(11) 0.0125(11) 0.0137(13) -0.0018(9) -0.0006(9) -0.0004(9)
N1 0.0101(12) 0.0104(11) 0.0118(12) -0.0009(9) 0.0004(9) -0.0019(9)
C11 0.0097(14) 0.0099(12) 0.0159(15) -0.0031(11) -0.0018(11) -0.0023(10)
C7 0.0113(14) 0.0099(12) 0.0143(15) -0.0018(10) -0.0015(11) -0.0057(10)
C9 0.0102(14) 0.0114(13) 0.0154(15) -0.0032(11) -0.0024(11) -0.0014(10)
C12 0.0122(14) 0.0141(13) 0.0118(14) -0.0021(11) 0.0003(11) -0.0048(11)
C13 0.0108(14) 0.0125(13) 0.0115(14) -0.0045(11) 0.0000(11) 0.0019(10)
C24 0.0164(15) 0.0161(14) 0.0196(16) 0.0008(12) -0.0074(12) -0.0018(12)
C10 0.0133(14) 0.0116(13) 0.0143(15) -0.0018(11) -0.0037(11) -0.0002(11)
C8 0.0116(14) 0.0105(13) 0.0172(15) -0.0051(11) -0.0022(11) -0.0013(10)
C19 0.0102(14) 0.0133(13) 0.0156(15) 0.0018(11) -0.0036(11) 0.0008(11)
C15 0.0158(15) 0.0204(15) 0.0140(15) 0.0031(12) -0.0024(12) -0.0003(12)
C26 0.0165(15) 0.0104(13) 0.0121(15) -0.0018(11) 0.0003(11) 0.0003(11)
C27 0.0192(16) 0.0144(14) 0.0196(16) -0.0031(12) -0.0007(13) 0.0026(12)
C23 0.0148(15) 0.0191(15) 0.0208(17) 0.0063(12) -0.0061(13) -0.0069(12)
C14 0.0120(14) 0.0158(14) 0.0114(14) -0.0034(11) 0.0002(11) 0.0012(11)
C25 0.0181(15) 0.0102(13) 0.0120(15) -0.0005(11) 0.0009(12) -0.0007(11)
C18 0.0123(15) 0.0173(14) 0.0174(16) -0.0026(12) -0.0022(12) -0.0001(11)
C20 0.0082(13) 0.0156(14) 0.0152(15) 0.0004(11) -0.0012(11) 0.0021(11)
C30 0.0187(16) 0.0169(14) 0.0218(17) -0.0057(12) -0.0056(13) -0.0003(12)
C22 0.0099(14) 0.0270(16) 0.0148(16) 0.0079(12) -0.0001(12) -0.0034(12)
C16 0.0187(16) 0.0268(16) 0.0130(16) -0.0024(12) -0.0061(12) 0.0020(13)
C29 0.0302(19) 0.0189(15) 0.0210(17) -0.0114(13) -0.0039(14) -0.0018(13)
C21 0.0139(15) 0.0217(15) 0.0148(16) 0.0032(12) -0.0017(12) -0.0011(12)
C17 0.0123(15) 0.0229(15) 0.0198(16) -0.0061(12) -0.0051(12) 0.0004(12)
C28 0.0297(19) 0.0136(14) 0.0233(18) -0.0081(12) -0.0006(14) 0.0036(13)
C33 0.0134(14) 0.0092(12) 0.0147(15) -0.0025(11) -0.0007(11) 0.0010(10)
C31 0.0144(14) 0.0128(13) 0.0082(14) -0.0005(10) -0.0026(11) -0.0016(11)
C32 0.0106(14) 0.0147(13) 0.0125(15) -0.0005(11) -0.0006(11) 0.0011(11)
C48 0.0160(15) 0.0157(14) 0.0141(15) -0.0021(11) -0.0010(12) 0.0020(11)
C39 0.0126(14) 0.0123(13) 0.0123(15) -0.0028(11) 0.0008(11) 0.0014(11)
C44 0.0080(13) 0.0146(13) 0.0133(15) -0.0030(11) -0.0015(11) 0.0003(10)
C35 0.0178(15) 0.0173(14) 0.0104(15) 0.0002(11) -0.0018(12) -0.0027(12)
C37 0.0132(15) 0.0153(14) 0.0166(16) -0.0028(11) 0.0034(12) -0.0025(11)
C38 0.0079(14) 0.0142(13) 0.0155(15) -0.0012(11) 0.0010(11) -0.0025(11)
C36 0.0212(16) 0.0158(14) 0.0122(15) -0.0041(11) 0.0041(12) -0.0047(12)
C34 0.0136(14) 0.0097(12) 0.0107(14) 0.0004(10) -0.0008(11) -0.0036(10)
C40 0.0118(15) 0.0187(14) 0.0168(16) -0.0021(12) 0.0009(12) 0.0001(11)
C43 0.0183(15) 0.0124(13) 0.0121(15) -0.0031(11) -0.0005(12) 0.0021(11)
C45 0.0150(15) 0.0138(14) 0.0209(17) -0.0027(12) -0.0004(12) 0.0016(11)
C46 0.0226(17) 0.0156(14) 0.0215(17) 0.0050(12) 0.0001(13) 0.0008(12)
C41 0.0127(15) 0.0210(15) 0.0204(16) -0.0070(12) -0.0038(12) 0.0044(12)
C42 0.0200(16) 0.0160(14) 0.0154(16) -0.0029(11) -0.0061(12) 0.0053(12)
C47 0.0204(17) 0.0212(16) 0.0175(17) 0.0004(12) 0.0046(13) -0.0007(13)
C49 0.0141(14) 0.0147(13) 0.0115(14) -0.0003(11) -0.0043(11) -0.0021(11)
C50 0.0139(15) 0.0187(15) 0.0165(16) 0.0009(12) -0.0007(12) 0.0014(12)
C62 0.0148(17) 0.049(2) 0.032(2) -0.0157(17) -0.0028(15) 0.0043(16)
C55 0.0207(17) 0.0204(15) 0.0172(17) 0.0003(12) 0.0004(13) 0.0040(13)
C59 0.0140(15) 0.0139(13) 0.0184(16) -0.0077(11) -0.0021(12) 0.0030(11)
C54 0.0126(15) 0.0171(14) 0.0140(15) -0.0005(11) 0.0036(12) -0.0021(11)
C51 0.0204(17) 0.0179(15) 0.0262(18) -0.0017(13) -0.0072(14) 0.0030(12)
C56 0.033(2) 0.0292(18) 0.0139(17) -0.0011(13) 0.0003(14) 0.0024(15)
C53 0.0204(17) 0.0222(16) 0.0214(18) 0.0055(13) 0.0033(13) -0.0033(13)
C60 0.0180(16) 0.0172(15) 0.0261(18) -0.0012(13) 0.0007(13) 0.0017(12)
C52 0.0207(17) 0.0174(15) 0.0287(19) 0.0060(13) -0.0077(14) -0.0034(12)
C57 0.036(2) 0.0311(19) 0.0165(18) -0.0081(14) 0.0024(15) 0.0019(15)
C61 0.0151(17) 0.0315(19) 0.036(2) -0.0070(16) 0.0041(15) 0.0005(14)
C63 0.0229(19) 0.044(2) 0.028(2) -0.0097(16) -0.0124(15) 0.0133(16)
C58 0.032(2) 0.0246(17) 0.026(2) -0.0078(14) 0.0086(16) 0.0067(15)
C64 0.0167(16) 0.0245(16) 0.0252(18) -0.0057(14) -0.0054(14) 0.0016(13)
C67 0.031(2) 0.033(2) 0.031(2) -0.0061(16) -0.0055(16) -0.0058(16)
C66 0.030(2) 0.038(2) 0.0241(19) -0.0040(16) 0.0065(16) -0.0065(16)
C68 0.062(3) 0.053(3) 0.027(2) -0.0068(19) -0.004(2) -0.002(2)
C65 0.042(2) 0.0263(19) 0.033(2) -0.0014(16) 0.0047(18) 0.0045(16)
C69 0.059(3) 0.025(2) 0.070(3) -0.002(2) -0.021(2) 0.0006(19)
O15 0.0256(12) 0.0203(11) 0.0254(13) -0.0070(9) -0.0059(10) -0.0101(9)
O14 0.0150(11) 0.0321(13) 0.0277(13) -0.0084(10) 0.0029(10) -0.0051(10)
N6 0.0187(14) 0.0290(15) 0.0200(15) -0.0055(11) -0.0039(11) 0.0072(11)
N4 0.0186(14) 0.0167(12) 0.0163(14) 0.0026(10) -0.0004(11) -0.0032(10)
N5 0.0242(15) 0.0220(14) 0.0188(15) -0.0037(11) 0.0019(12) 0.0026(11)
N7 0.0193(14) 0.0247(14) 0.0211(15) 0.0017(11) 0.0013(11) -0.0004(11)
N8 0.0376(17) 0.0187(13) 0.0173(15) -0.0032(11) -0.0056(12) -0.0008(12)
O16 0.055(2) 0.131(3) 0.0264(17) -0.0203(19) -0.0102(15) -0.010(2)
O18 0.056(2) 0.084(3) 0.155(4) -0.070(3) 0.023(3) 0.003(2)
O17 0.139(4) 0.037(2) 0.165(4) 0.019(2) -0.101(4) -0.019(2)
C70 0.061(3) 0.134(5) 0.023(2) -0.025(3) 0.002(2) -0.033(3)
F3 0.077(2) 0.0666(18) 0.0455(16) -0.0068(13) -0.0268(14) -0.0096(15)
F1 0.130(3) 0.153(4) 0.069(2) 0.049(2) -0.035(2) -0.071(3)
F2 0.0336(19) 0.381(8) 0.215(5) -0.235(6) 0.000(3) 0.012(3)
O19 0.0227(14) 0.0207(13) 0.090(2) -0.0125(14) -0.0043(14) 0.0027(11)
C71 0.0226(19) 0.034(2) 0.053(3) -0.0064(18) -0.0060(18) -0.0015(16)
C73 0.058(3) 0.052(3) 0.045(3) -0.025(2) -0.020(2) 0.021(2)
C72 0.053(3) 0.035(2) 0.081(4) -0.014(2) -0.001(3) -0.014(2)
N9 0.0357(18) 0.0273(16) 0.044(2) -0.0107(14) -0.0147(15) 0.0070(13)
N10 0.0384(19) 0.0220(15) 0.041(2) -0.0053(13) -0.0034(15) -0.0016(13)
C75 0.050(3) 0.029(2) 0.039(2) 0.0004(17) -0.0027(19) 0.0055(18)
C74 0.055(3) 0.0225(19) 0.052(3) 0.0003(18) -0.014(2) 0.0012(18)
C76 0.049(3) 0.041(2) 0.053(3) -0.021(2) 0.000(2) -0.001(2)
O20 0.098(3) 0.0329(16) 0.054(2) -0.0031(15) -0.0338(19) -0.0034(16)

loop_
_atom_type_symbol
_atom_type_description
_atom_type_scat_dispersion_real
_atom_type_scat_dispersion_imag
_atom_type_scat_source
C C 0.0033 0.0016 'International Tables Vol C Tables 4.2.6.8 and 6.1.1.4'
H H 0.0000 0.0000 'International Tables Vol C Tables 4.2.6.8 and 6.1.1.4'
N N 0.0061 0.0033 'International Tables Vol C Tables 4.2.6.8 and 6.1.1.4'
O O 0.0106 0.0060 'International Tables Vol C Tables 4.2.6.8 and 6.1.1.4'
F F 0.0171 0.0103 'International Tables Vol C Tables 4.2.6.8 and 6.1.1.4'
S S 0.1246 0.1234 'International Tables Vol C Tables 4.2.6.8 and 6.1.1.4'
Mn Mn 0.3368 0.7283 'International Tables Vol C Tables 4.2.6.8 and 6.1.1.4'
Y Y -2.7962 3.5667 'International Tables Vol C Tables 4.2.6.8 and 6.1.1.4'

loop_
_geom_angle_atom_site_label_1
_geom_angle_atom_site_label_2
_geom_angle_atom_site_label_3
_geom_angle
_geom_angle_site_symmetry_1
_geom_angle_site_symmetry_3
O15 Y1 O7 73.51(7) . .
O15 Y1 O5 82.29(8) . .
O7 Y1 O5 101.93(7) . .
O15 Y1 O9 84.50(8) . .
O7 Y1 O9 104.08(8) . .
O5 Y1 O9 146.02(7) . .
O15 Y1 O1 149.81(7) . .
O7 Y1 O1 136.60(7) . .
O5 Y1 O1 87.63(7) . .
O9 Y1 O1 88.30(7) . .
O15 Y1 O14 76.56(8) . .
O7 Y1 O14 150.06(8) . .
O5 Y1 O14 74.52(8) . .
O9 Y1 O14 72.00(8) . .
O1 Y1 O14 73.34(7) . .
O15 Y1 O3 135.62(7) . .
O7 Y1 O3 76.57(7) . .
O5 Y1 O3 136.15(7) . .
O9 Y1 O3 71.85(7) . .
O1 Y1 O3 68.05(6) . .
O14 Y1 O3 126.91(7) . .
O15 Y1 O2 133.69(7) . .
O7 Y1 O2 75.90(7) . .
O5 Y1 O2 70.99(7) . .
O9 Y1 O2 136.82(7) . .
O1 Y1 O2 67.42(6) . .
O14 Y1 O2 127.86(7) . .
O3 Y1 O2 66.15(6) . .
O15 Y1 Mn3 154.59(6) . .
O7 Y1 Mn3 111.38(5) . .
O5 Y1 Mn3 119.26(5) . .
O9 Y1 Mn3 70.09(5) . .
O1 Y1 Mn3 34.44(5) . .
O14 Y1 Mn3 95.45(6) . .
O3 Y1 Mn3 35.44(4) . .
O2 Y1 Mn3 70.08(4) . .
O15 Y1 Mn1 151.91(6) . .
O7 Y1 Mn1 109.69(5) . .
O5 Y1 Mn1 69.68(5) . .
O9 Y1 Mn1 120.02(5) . .
O1 Y1 Mn1 34.73(5) . .
O14 Y1 Mn1 97.09(6) . .
O3 Y1 Mn1 69.90(5) . .
O2 Y1 Mn1 34.27(4) . .
Mn3 Y1 Mn1 52.003(11) . .
O15 Y1 Mn2 140.66(6) . .
O7 Y1 Mn2 67.15(5) . .
O5 Y1 Mn2 105.11(5) . .
O9 Y1 Mn2 104.93(5) . .
O1 Y1 Mn2 69.48(5) . .
O14 Y1 Mn2 142.78(6) . .
O3 Y1 Mn2 33.09(5) . .
O2 Y1 Mn2 34.14(4) . .
Mn3 Y1 Mn2 51.314(11) . .
Mn1 Y1 Mn2 51.140(11) . .
O1 Mn3 O13 97.60(8) . .
O1 Mn3 O3 90.54(8) . .
O13 Mn3 O3 169.21(8) . .
O1 Mn3 O4 83.04(8) . .
O13 Mn3 O4 91.46(8) . .
O3 Mn3 O4 82.48(8) . .
O1 Mn3 O10 91.81(8) . .
O13 Mn3 O10 92.51(8) . .
O3 Mn3 O10 94.30(8) . .
O4 Mn3 O10 173.88(8) . .
O1 Mn3 N3 174.23(9) . .
O13 Mn3 N3 80.61(9) . .
O3 Mn3 N3 91.95(9) . .
O4 Mn3 N3 102.45(9) . .
O10 Mn3 N3 82.81(9) . .
O1 Mn3 Mn2 87.66(6) . .
O13 Mn3 Mn2 132.79(6) . .
O3 Mn3 Mn2 40.12(6) . .
O4 Mn3 Mn2 42.42(6) . .
O10 Mn3 Mn2 134.38(6) . .
N3 Mn3 Mn2 97.59(6) . .
O1 Mn3 Mn1 40.85(6) . .
O13 Mn3 Mn1 95.00(6) . .
O3 Mn3 Mn1 86.51(6) . .
O4 Mn3 Mn1 42.21(6) . .
O10 Mn3 Mn1 132.65(6) . .
N3 Mn3 Mn1 144.54(7) . .
Mn2 Mn3 Mn1 59.937(15) . .
O1 Mn3 Y1 45.74(6) . .
O13 Mn3 Y1 142.15(6) . .
O3 Mn3 Y1 47.55(6) . .
O4 Mn3 Y1 92.40(6) . .
O10 Mn3 Y1 81.61(6) . .
N3 Mn3 Y1 134.75(7) . .
Mn2 Mn3 Y1 65.886(13) . .
Mn1 Mn3 Y1 64.466(13) . .
O2 Mn1 O11 97.89(8) . .
O2 Mn1 O1 90.91(8) . .
O11 Mn1 O1 168.65(8) . .
O2 Mn1 O4 83.36(8) . .
O11 Mn1 O4 91.54(8) . .
O1 Mn1 O4 82.33(8) . .
O2 Mn1 O6 92.46(8) . .
O11 Mn1 O6 93.33(8) . .
O1 Mn1 O6 93.45(8) . .
O4 Mn1 O6 173.98(8) . .
O2 Mn1 N1 176.59(9) . .
O11 Mn1 N1 80.50(9) . .
O1 Mn1 N1 91.08(9) . .
O4 Mn1 N1 99.66(8) . .
O6 Mn1 N1 84.66(8) . .
O2 Mn1 Mn2 41.02(6) . .
O11 Mn1 Mn2 94.86(6) . .
O1 Mn1 Mn2 87.05(6) . .
O4 Mn1 Mn2 42.38(6) . .
O6 Mn1 Mn2 133.45(6) . .
N1 Mn1 Mn2 141.90(6) . .
O2 Mn1 Mn3 87.39(6) . .
O11 Mn1 Mn3 132.80(6) . .
O1 Mn1 Mn3 40.08(6) . .
O4 Mn1 Mn3 42.28(6) . .
O6 Mn1 Mn3 133.47(6) . .
N1 Mn1 Mn3 95.91(7) . .
Mn2 Mn1 Mn3 59.880(14) . .
O2 Mn1 Y1 48.07(6) . .
O11 Mn1 Y1 145.06(6) . .
O1 Mn1 Y1 45.24(6) . .
O4 Mn1 Y1 91.66(6) . .
O6 Mn1 Y1 82.32(6) . .
N1 Mn1 Y1 132.98(7) . .
Mn2 Mn1 Y1 65.503(13) . .
Mn3 Mn1 Y1 63.531(13) . .
O3 Mn2 O12 96.99(8) . .
O3 Mn2 O2 90.24(8) . .
O12 Mn2 O2 170.28(9) . .
O3 Mn2 O4 83.54(8) . .
O12 Mn2 O4 91.89(8) . .
O2 Mn2 O4 82.44(8) . .
O3 Mn2 O8 92.79(8) . .
O12 Mn2 O8 92.05(8) . .
O2 Mn2 O8 94.09(8) . .
O4 Mn2 O8 174.92(8) . .
O3 Mn2 N2 175.50(9) . .
O12 Mn2 N2 80.45(9) . .
O2 Mn2 N2 92.74(9) . .
O4 Mn2 N2 100.20(9) . .
O8 Mn2 N2 83.63(9) . .
O3 Mn2 Mn3 41.14(6) . .
O12 Mn2 Mn3 94.16(6) . .
O2 Mn2 Mn3 87.00(6) . .
O4 Mn2 Mn3 42.47(6) . .
O8 Mn2 Mn3 133.93(6) . .
N2 Mn2 Mn3 142.40(7) . .
O3 Mn2 Mn1 87.44(6) . .
O12 Mn2 Mn1 133.43(6) . .
O2 Mn2 Mn1 40.12(6) . .
O4 Mn2 Mn1 42.36(6) . .
O8 Mn2 Mn1 134.19(6) . .
N2 Mn2 Mn1 97.01(7) . .
Mn3 Mn2 Mn1 60.183(14) . .
O3 Mn2 Y1 45.18(6) . .
O12 Mn2 Y1 141.63(6) . .
O2 Mn2 Y1 46.72(6) . .
O4 Mn2 Y1 89.88(6) . .
O8 Mn2 Y1 85.04(6) . .
N2 Mn2 Y1 136.75(7) . .
Mn3 Mn2 Y1 62.800(13) . .
Mn1 Mn2 Y1 63.357(13) . .
O18 S1 O16 113.5(3) . .
O18 S1 O17 114.6(3) . .
O16 S1 O17 116.0(3) . .
O18 S1 C70 106.1(3) . .
O16 S1 C70 106.3(2) . .
O17 S1 C70 98.3(3) . .
Mn1 O2 Mn2 98.86(9) . .
Mn1 O2 Y1 97.66(8) . .
Mn2 O2 Y1 99.14(8) . .
Mn2 O3 Mn3 98.74(9) . .
Mn2 O3 Y1 101.73(8) . .
Mn3 O3 Y1 97.01(8) . .
Mn1 O4 Mn2 95.26(8) . .
Mn1 O4 Mn3 95.51(8) . .
Mn2 O4 Mn3 95.11(9) . .
Mn3 O1 Mn1 99.07(9) . .
Mn3 O1 Y1 99.82(8) . .
Mn1 O1 Y1 100.04(8) . .
C3 O8 Mn2 126.95(18) . .
C1 O6 Mn1 128.49(19) . .
C5 O10 Mn3 128.76(18) . .
C3 O7 Y1 136.05(19) . .
C1 O5 Y1 128.65(18) . .
C5 O9 Y1 126.76(19) . .
O5 C1 O6 125.6(3) . .
O5 C1 C2 119.4(3) . .
O6 C1 C2 115.0(3) . .
C1 C2 H2A 109.5 . .
C1 C2 H2B 109.5 . .
H2A C2 H2B 109.5 . .
C1 C2 H2C 109.5 . .
H2A C2 H2C 109.5 . .
H2B C2 H2C 109.5 . .
O7 C3 O8 124.5(3) . .
O7 C3 C4 119.4(3) . .
O8 C3 C4 116.2(3) . .
C5 C6 H6A 109.5 . .
C5 C6 H6B 109.5 . .
H6A C6 H6B 109.5 . .
C5 C6 H6C 109.5 . .
H6A C6 H6C 109.5 . .
H6B C6 H6C 109.5 . .
O9 C5 O10 125.4(3) . .
O9 C5 C6 120.0(3) . .
O10 C5 C6 114.5(3) . .
C3 C4 H4A 109.5 . .
C3 C4 H4B 109.5 . .
H4A C4 H4B 109.5 . .
C3 C4 H4C 109.5 . .
H4A C4 H4C 109.5 . .
H4B C4 H4C 109.5 . .
C32 O12 Mn2 117.23(16) . .
C31 O11 Mn1 118.01(16) . .
C33 O13 Mn3 117.57(17) . .
C39 N2 C43 119.6(2) . .
C39 N2 Mn2 112.87(19) . .
C43 N2 Mn2 127.21(19) . .
C44 N3 C48 119.9(2) . .
C44 N3 Mn3 113.24(18) . .
C48 N3 Mn3 126.45(19) . .
C34 N1 C38 119.8(2) . .
C34 N1 Mn1 113.84(18) . .
C38 N1 Mn1 126.3(2) . .
C12 C11 C10 118.9(3) . .
C12 C11 C25 119.2(3) . .
C10 C11 C25 120.7(2) . .
C8 C7 C12 118.3(3) . .
C8 C7 C13 121.1(2) . .
C12 C7 C13 119.4(2) . .
C8 C9 C10 119.1(3) . .
C8 C9 C19 120.6(2) . .
C10 C9 C19 119.1(2) . .
C11 C12 C7 121.9(3) . .
C11 C12 H12 119.1 . .
C7 C12 H12 119.1 . .
C18 C13 C14 118.0(3) . .
C18 C13 C7 115.0(2) . .
C14 C13 C7 126.8(3) . .
C23 C24 C19 122.1(3) . .
C23 C24 H24 118.9 . .
C19 C24 H24 118.9 . .
C11 C10 C9 120.6(3) . .
C11 C10 H10 119.7 . .
C9 C10 H10 119.7 . .
C9 C8 C7 121.2(3) . .
C9 C8 H8 119.4 . .
C7 C8 H8 119.4 . .
C24 C19 C20 118.2(3) . .
C24 C19 C9 115.5(3) . .
C20 C19 C9 126.2(2) . .
C16 C15 C14 122.9(3) . .
C16 C15 H15 118.6 . .
C14 C15 H15 118.6 . .
C27 C26 C25 118.4(3) . .
C27 C26 C33 119.7(3) . .
C25 C26 C33 121.9(2) . .
C28 C27 C26 121.8(3) . .
C28 C27 H27 119.1 . .
C26 C27 H27 119.1 . .
C22 C23 C24 119.3(3) . .
C22 C23 H23 120.4 . .
C24 C23 H23 120.4 . .
C15 C14 C13 118.3(3) . .
C15 C14 C31 119.3(3) . .
C13 C14 C31 122.2(3) . .
C30 C25 C26 118.7(3) . .
C30 C25 C11 115.3(3) . .
C26 C25 C11 125.9(3) . .
C17 C18 C13 122.6(3) . .
C17 C18 H18 118.7 . .
C13 C18 H18 118.7 . .
C21 C20 C19 118.9(3) . .
C21 C20 C32 118.8(3) . .
C19 C20 C32 122.3(2) . .
C29 C30 C25 121.9(3) . .
C29 C30 H30 119.0 . .
C25 C30 H30 119.0 . .
C23 C22 C21 120.1(3) . .
C23 C22 H22 119.9 . .
C21 C22 H22 119.9 . .
C15 C16 C17 119.2(3) . .
C15 C16 H16 120.4 . .
C17 C16 H16 120.4 . .
C28 C29 C30 119.1(3) . .
C28 C29 H29 120.4 . .
C30 C29 H29 120.4 . .
C22 C21 C20 121.2(3) . .
C22 C21 H21 119.4 . .
C20 C21 H21 119.4 . .
C16 C17 C18 118.8(3) . .
C16 C17 H17 120.6 . .
C18 C17 H17 120.6 . .
C29 C28 C27 120.0(3) . .
C29 C28 H28 120.0 . .
C27 C28 H28 120.0 . .
O13 C33 C44 108.7(2) . .
O13 C33 C26 109.0(2) . .
C44 C33 C26 110.8(2) . .
O13 C33 C59 107.8(2) . .
C44 C33 C59 110.5(2) . .
C26 C33 C59 109.9(2) . .
O11 C31 C34 108.7(2) . .
O11 C31 C14 110.3(2) . .
C34 C31 C14 108.4(2) . .
O11 C31 C49 108.0(2) . .
C34 C31 C49 110.0(2) . .
C14 C31 C49 111.5(2) . .
O12 C32 C39 109.1(2) . .
O12 C32 C54 108.3(2) . .
C39 C32 C54 110.5(2) . .
O12 C32 C20 109.2(2) . .
C39 C32 C20 109.7(2) . .
C54 C32 C20 109.9(2) . .
N3 C48 C47 121.5(3) . .
N3 C48 H48 119.2 . .
C47 C48 H48 119.2 . .
N2 C39 C40 121.4(3) . .
N2 C39 C32 113.6(2) . .
C40 C39 C32 125.0(3) . .
N3 C44 C45 121.2(3) . .
N3 C44 C33 113.8(2) . .
C45 C44 C33 125.0(3) . .
C36 C35 C34 118.1(3) . .
C36 C35 H35 120.9 . .
C34 C35 H35 120.9 . .
C36 C37 C38 119.0(3) . .
C36 C37 H37 120.5 . .
C38 C37 H37 120.5 . .
N1 C38 C37 121.1(3) . .
N1 C38 H38 119.5 . .
C37 C38 H38 119.5 . .
C37 C36 C35 120.2(3) . .
C37 C36 H36 119.9 . .
C35 C36 H36 119.9 . .
N1 C34 C35 121.7(3) . .
N1 C34 C31 113.1(2) . .
C35 C34 C31 125.2(3) . .
C41 C40 C39 119.4(3) . .
C41 C40 H40 120.3 . .
C39 C40 H40 120.3 . .
N2 C43 C42 121.7(3) . .
N2 C43 H43 119.2 . .
C42 C43 H43 119.2 . .
C44 C45 C46 119.5(3) . .
C44 C45 H45 120.3 . .
C46 C45 H45 120.3 . .
C45 C46 C47 118.6(3) . .
C45 C46 H46 120.7 . .
C47 C46 H46 120.7 . .
C40 C41 C42 119.2(3) . .
C40 C41 H41 120.4 . .
C42 C41 H41 120.4 . .
C43 C42 C41 118.7(3) . .
C43 C42 H42 120.6 . .
C41 C42 H42 120.6 . .
C48 C47 C46 119.1(3) . .
C48 C47 H47 120.4 . .
C46 C47 H47 120.4 . .
N4 C49 C50 123.0(3) . .
N4 C49 C31 118.6(2) . .
C50 C49 C31 118.3(3) . .
C51 C50 C49 119.0(3) . .
C51 C50 H50 120.5 . .
C49 C50 H50 120.5 . .
C63 C62 C61 117.6(3) . .
C63 C62 H62 121.2 . .
C61 C62 H62 121.2 . .
C56 C55 C54 118.8(3) . .
C56 C55 H55 120.6 . .
C54 C55 H55 120.6 . .
N6 C59 C60 122.9(3) . .
N6 C59 C33 119.0(3) . .
C60 C59 C33 118.1(3) . .
N5 C54 C55 123.1(3) . .
N5 C54 C32 119.1(3) . .
C55 C54 C32 117.7(3) . .
C52 C51 C50 118.5(3) . .
C52 C51 H51 120.7 . .
C50 C51 H51 120.7 . .
C57 C56 C55 119.2(3) . .
C57 C56 H56 120.4 . .
C55 C56 H56 120.4 . .
N4 C53 C52 124.2(3) . .
N4 C53 H53 117.9 . .
C52 C53 H53 117.9 . .
C61 C60 C59 119.4(3) . .
C61 C60 H60 120.3 . .
C59 C60 H60 120.3 . .
C53 C52 C51 118.3(3) . .
C53 C52 H52 120.9 . .
C51 C52 H52 120.9 . .
C56 C57 C58 118.6(3) . .
C56 C57 H57 120.7 . .
C58 C57 H57 120.7 . .
C60 C61 C62 119.0(3) . .
C60 C61 H61 120.5 . .
C62 C61 H61 120.5 . .
N6 C63 C62 124.6(3) . .
N6 C63 H63 117.7 . .
C62 C63 H63 117.7 . .
N5 C58 C57 123.2(3) . .
N5 C58 H58 118.4 . .
C57 C58 H58 118.4 . .
O14 C64 N7 123.0(3) . .
O14 C64 H64 118.5 . .
N7 C64 H64 118.5 . .
O15 C67 N8 123.2(3) . .
O15 C67 H67 118.4 . .
N8 C67 H67 118.4 . .
N7 C66 H66A 109.5 . .
N7 C66 H66B 109.5 . .
H66A C66 H66B 109.5 . .
N7 C66 H66C 109.5 . .
H66A C66 H66C 109.5 . .
H66B C66 H66C 109.5 . .
N8 C68 H68A 109.5 . .
N8 C68 H68B 109.5 . .
H68A C68 H68B 109.5 . .
N8 C68 H68C 109.5 . .
H68A C68 H68C 109.5 . .
H68B C68 H68C 109.5 . .
N7 C65 H65A 109.5 . .
N7 C65 H65B 109.5 . .
H65A C65 H65B 109.5 . .
N7 C65 H65C 109.5 . .
H65A C65 H65C 109.5 . .
H65B C65 H65C 109.5 . .
N8 C69 H69A 109.5 . .
N8 C69 H69B 109.5 . .
H69A C69 H69B 109.5 . .
N8 C69 H69C 109.5 . .
H69A C69 H69C 109.5 . .
H69B C69 H69C 109.5 . .
C67 O15 Y1 137.8(2) . .
C64 O14 Y1 148.1(2) . .
C59 N6 C63 116.6(3) . .
C49 N4 C53 116.9(3) . .
C54 N5 C58 117.1(3) . .
C64 N7 C65 119.8(3) . .
C64 N7 C66 121.5(3) . .
C65 N7 C66 118.6(3) . .
C67 N8 C68 122.0(3) . .
C67 N8 C69 121.1(3) . .
C68 N8 C69 116.9(3) . .
F2 C70 F3 113.2(5) . .
F2 C70 F1 104.8(5) . .
F3 C70 F1 98.8(4) . .
F2 C70 S1 118.1(5) . .
F3 C70 S1 113.1(3) . .
F1 C70 S1 106.2(4) . .
O19 C71 N9 126.7(4) . .
O19 C71 H71 116.7 . .
N9 C71 H71 116.7 . .
N9 C73 H73A 109.5 . .
N9 C73 H73B 109.5 . .
H73A C73 H73B 109.5 . .
N9 C73 H73C 109.5 . .
H73A C73 H73C 109.5 . .
H73B C73 H73C 109.5 . .
N9 C72 H72A 109.5 . .
N9 C72 H72B 109.5 . .
H72A C72 H72B 109.5 . .
N9 C72 H72C 109.5 . .
H72A C72 H72C 109.5 . .
H72B C72 H72C 109.5 . .
C71 N9 C73 121.9(4) . .
C71 N9 C72 120.1(3) . .
C73 N9 C72 117.7(3) . .
C74 N10 C75 120.3(3) . .
C74 N10 C76 122.0(3) . .
C75 N10 C76 117.6(3) . .
N10 C75 H75A 109.5 . .
N10 C75 H75B 109.5 . .
H75A C75 H75B 109.5 . .
N10 C75 H75C 109.5 . .
H75A C75 H75C 109.5 . .
H75B C75 H75C 109.5 . .
O20 C74 N10 125.7(4) . .
O20 C74 H74 117.2 . .
N10 C74 H74 117.2 . .
N10 C76 H76A 109.5 . .
N10 C76 H76B 109.5 . .
H76A C76 H76B 109.5 . .
N10 C76 H76C 109.5 . .
H76A C76 H76C 109.5 . .
H76B C76 H76C 109.5 . .

loop_
_geom_bond_atom_site_label_1
_geom_bond_atom_site_label_2
_geom_bond_distance
_geom_bond_site_symmetry_2
Y1 O15 2.297(2) .
Y1 O7 2.2999(19) .
Y1 O5 2.320(2) .
Y1 O9 2.333(2) .
Y1 O1 2.3355(19) .
Y1 O14 2.336(2) .
Y1 O3 2.3889(18) .
Y1 O2 2.432(2) .
Y1 Mn3 3.2133(5) .
Y1 Mn1 3.2390(5) .
Y1 Mn2 3.2976(5) .
Mn3 O1 1.8442(19) .
Mn3 O13 1.8582(18) .
Mn3 O3 1.8771(18) .
Mn3 O4 1.9117(19) .
Mn3 O10 1.939(2) .
Mn3 N3 2.046(2) .
Mn3 Mn2 2.8201(6) .
Mn3 Mn1 2.8287(6) .
Mn1 O2 1.8401(19) .
Mn1 O11 1.862(2) .
Mn1 O1 1.8738(19) .
Mn1 O4 1.9095(19) .
Mn1 O6 1.9480(19) .
Mn1 N1 2.053(2) .
Mn1 Mn2 2.8218(6) .
Mn2 O3 1.8386(19) .
Mn2 O12 1.8615(19) .
Mn2 O2 1.8744(19) .
Mn2 O4 1.9100(19) .
Mn2 O8 1.9451(19) .
Mn2 N2 2.056(2) .
S1 O18 1.396(3) .
S1 O16 1.418(3) .
S1 O17 1.444(4) .
S1 C70 1.794(5) .
O8 C3 1.282(3) .
O6 C1 1.278(3) .
O10 C5 1.280(3) .
O7 C3 1.255(3) .
O5 C1 1.248(3) .
O9 C5 1.241(3) .
C1 C2 1.502(4) .
C2 H2A 0.9800 .
C2 H2B 0.9800 .
C2 H2C 0.9800 .
C3 C4 1.501(4) .
C6 C5 1.505(4) .
C6 H6A 0.9800 .
C6 H6B 0.9800 .
C6 H6C 0.9800 .
C4 H4A 0.9800 .
C4 H4B 0.9800 .
C4 H4C 0.9800 .
O12 C32 1.407(3) .
O11 C31 1.404(3) .
O13 C33 1.406(3) .
N2 C39 1.339(4) .
N2 C43 1.350(4) .
N3 C44 1.339(3) .
N3 C48 1.349(4) .
N1 C34 1.341(4) .
N1 C38 1.346(3) .
C11 C12 1.386(4) .
C11 C10 1.389(4) .
C11 C25 1.509(4) .
C7 C8 1.392(4) .
C7 C12 1.395(4) .
C7 C13 1.499(4) .
C9 C8 1.392(4) .
C9 C10 1.401(4) .
C9 C19 1.503(4) .
C12 H12 0.9500 .
C13 C18 1.397(4) .
C13 C14 1.409(4) .
C24 C23 1.391(4) .
C24 C19 1.395(4) .
C24 H24 0.9500 .
C10 H10 0.9500 .
C8 H8 0.9500 .
C19 C20 1.408(4) .
C15 C16 1.374(4) .
C15 C14 1.394(4) .
C15 H15 0.9500 .
C26 C27 1.401(4) .
C26 C25 1.403(4) .
C26 C33 1.543(4) .
C27 C28 1.384(4) .
C27 H27 0.9500 .
C23 C22 1.369(4) .
C23 H23 0.9500 .
C14 C31 1.530(4) .
C25 C30 1.400(4) .
C18 C17 1.389(4) .
C18 H18 0.9500 .
C20 C21 1.402(4) .
C20 C32 1.545(4) .
C30 C29 1.387(4) .
C30 H30 0.9500 .
C22 C21 1.388(4) .
C22 H22 0.9500 .
C16 C17 1.386(4) .
C16 H16 0.9500 .
C29 C28 1.375(5) .
C29 H29 0.9500 .
C21 H21 0.9500 .
C17 H17 0.9500 .
C28 H28 0.9500 .
C33 C44 1.513(4) .
C33 C59 1.546(4) .
C31 C34 1.530(4) .
C31 C49 1.542(4) .
C32 C39 1.522(4) .
C32 C54 1.542(4) .
C48 C47 1.371(4) .
C48 H48 0.9500 .
C39 C40 1.382(4) .
C44 C45 1.377(4) .
C35 C36 1.381(4) .
C35 C34 1.387(4) .
C35 H35 0.9500 .
C37 C36 1.376(4) .
C37 C38 1.382(4) .
C37 H37 0.9500 .
C38 H38 0.9500 .
C36 H36 0.9500 .
C40 C41 1.379(4) .
C40 H40 0.9500 .
C43 C42 1.378(4) .
C43 H43 0.9500 .
C45 C46 1.388(4) .
C45 H45 0.9500 .
C46 C47 1.395(4) .
C46 H46 0.9500 .
C41 C42 1.390(4) .
C41 H41 0.9500 .
C42 H42 0.9500 .
C47 H47 0.9500 .
C49 N4 1.339(4) .
C49 C50 1.388(4) .
C50 C51 1.387(4) .
C50 H50 0.9500 .
C62 C63 1.375(5) .
C62 C61 1.381(5) .
C62 H62 0.9500 .
C55 C56 1.379(4) .
C55 C54 1.390(4) .
C55 H55 0.9500 .
C59 N6 1.329(4) .
C59 C60 1.385(4) .
C54 N5 1.327(4) .
C51 C52 1.386(4) .
C51 H51 0.9500 .
C56 C57 1.374(5) .
C56 H56 0.9500 .
C53 N4 1.340(4) .
C53 C52 1.379(4) .
C53 H53 0.9500 .
C60 C61 1.371(4) .
C60 H60 0.9500 .
C52 H52 0.9500 .
C57 C58 1.378(5) .
C57 H57 0.9500 .
C61 H61 0.9500 .
C63 N6 1.345(4) .
C63 H63 0.9500 .
C58 N5 1.357(4) .
C58 H58 0.9500 .
C64 O14 1.230(4) .
C64 N7 1.312(4) .
C64 H64 0.9500 .
C67 O15 1.242(4) .
C67 N8 1.308(4) .
C67 H67 0.9500 .
C66 N7 1.458(4) .
C66 H66A 0.9800 .
C66 H66B 0.9800 .
C66 H66C 0.9800 .
C68 N8 1.434(5) .
C68 H68A 0.9800 .
C68 H68B 0.9800 .
C68 H68C 0.9800 .
C65 N7 1.457(4) .
C65 H65A 0.9800 .
C65 H65B 0.9800 .
C65 H65C 0.9800 .
C69 N8 1.473(5) .
C69 H69A 0.9800 .
C69 H69B 0.9800 .
C69 H69C 0.9800 .
C70 F2 1.202(6) .
C70 F3 1.316(5) .
C70 F1 1.485(7) .
O19 C71 1.205(4) .
C71 N9 1.333(5) .
C71 H71 0.9500 .
C73 N9 1.436(5) .
C73 H73A 0.9800 .
C73 H73B 0.9800 .
C73 H73C 0.9800 .
C72 N9 1.459(5) .
C72 H72A 0.9800 .
C72 H72B 0.9800 .
C72 H72C 0.9800 .
N10 C74 1.334(5) .
N10 C75 1.449(4) .
N10 C76 1.461(5) .
C75 H75A 0.9800 .
C75 H75B 0.9800 .
C75 H75C 0.9800 .
C74 O20 1.217(5) .
C74 H74 0.9500 .
C76 H76A 0.9800 .
C76 H76B 0.9800 .
C76 H76C 0.9800 .
